data_2241797
loop_
_publ_author_name
'Watanabe, Kei'
'Yamane, Hisanori'

_publ_section_title
;
 Crystal structure of TiBi~2~
;
_journal_coeditor_code BR2262
_journal_issue 9
_journal_name_full 'Acta Crystallographica Section E'
_journal_page_first 1254
_journal_page_last 1256
_journal_paper_doi 10.1107/S2056989016012391
_journal_volume 72
_journal_year 2016
_chemical_formula_iupac 'Ti Bi2'
_chemical_formula_structural 'Ti Bi2'
_chemical_formula_sum 'Bi2 Ti'
_chemical_formula_weight 465.86
_chemical_name_systematic 'Titanium dibismuth'
_space_group_crystal_system orthorhombic
_space_group_IT_number 70
_space_group_name_Hall '-F 2uv 2vw'
_space_group_name_H-M_alt 'F d d d'
_symmetry_space_group_name_Hall '-F 2uv 2vw'
_symmetry_space_group_name_H-M 'F d d d :2'
_atom_sites_solution_primary dual
_atom_sites_solution_secondary difmap
_audit_creation_method SHELXL-2014/7
_cell_angle_alpha 90
_cell_angle_beta 90
_cell_angle_gamma 90
_cell_formula_units_Z 16
_cell_length_a 5.7654(4)
_cell_length_b 10.3155(6)
_cell_length_c 19.4879(12)
_cell_measurement_reflns_used 4528
_cell_measurement_temperature 298(2)
_cell_measurement_theta_max 31.437
_cell_measurement_theta_min 4.182
_cell_volume 1159.00(13)
_computing_cell_refinement
;
APEX2 (Bruker, 2014)
;
_computing_data_collection
;
<i>Instrument Service</i> (Bruker, 2014)
;
_computing_data_reduction
;
SAINT-Plus (Bruker, 2014)
;
_computing_molecular_graphics
;
<i>VESTA</i> (Momma & Izumi, 2011)
;
_computing_structure_refinement
;
SHELXL2014 (Sheldrick, 2015)
;
_computing_structure_solution
;
APEX2 (Bruker, 2014)
;
_diffrn_ambient_temperature 298(2)
_diffrn_detector_area_resol_mean 10.4167
_diffrn_measured_fraction_theta_full 0.992
_diffrn_measured_fraction_theta_max 0.994
_diffrn_measurement_device_type 'Bruker D8 goniometer'
_diffrn_measurement_method '\w, \f scans'
_diffrn_radiation_type MoK\a
_diffrn_radiation_wavelength 0.71073
_diffrn_reflns_av_R_equivalents 0.0475
_diffrn_reflns_limit_h_max 7
_diffrn_reflns_limit_h_min -7
_diffrn_reflns_limit_k_max 13
_diffrn_reflns_limit_k_min -13
_diffrn_reflns_limit_l_max 25
_diffrn_reflns_limit_l_min -25
_diffrn_reflns_number 3881
_diffrn_reflns_theta_full 25.242
_diffrn_reflns_theta_max 27.472
_diffrn_reflns_theta_min 4.182
_exptl_absorpt_coefficient_mu 123.499
_exptl_absorpt_correction_T_max 0.10151
_exptl_absorpt_correction_T_min 0.01614
_exptl_absorpt_correction_type numerical
_exptl_absorpt_process_details
;
(SADABS; Bruker, 2014)
;
_exptl_crystal_colour black
_exptl_crystal_density_diffrn 10.679
_exptl_crystal_description granule
_exptl_crystal_F_000 3008
_exptl_crystal_size_max 0.136
_exptl_crystal_size_mid 0.085
_exptl_crystal_size_min 0.057
_refine_diff_density_max 2.541
_refine_diff_density_min -3.801
_refine_ls_extinction_coef 0.00038(3)
_refine_ls_extinction_expression Fc^*^=kFc[1+0.001xFc^2^\l^3^/sin(2\q)]^-1/4^
_refine_ls_extinction_method
;
SHELXL2014 (Sheldrick, 2015)
;
_refine_ls_goodness_of_fit_ref 1.313
_refine_ls_matrix_type full
_refine_ls_number_parameters 17
_refine_ls_number_reflns 339
_refine_ls_number_restraints 0
_refine_ls_restrained_S_all 1.313
_refine_ls_R_factor_all 0.0257
_refine_ls_R_factor_gt 0.0242
_refine_ls_shift/su_max 0.000
_refine_ls_shift/su_mean 0.000
_refine_ls_structure_factor_coef Fsqd
_refine_ls_weighting_details 'w=1/[\s^2^(Fo^2^)+(0.0275P)^2^+47.1241P] where P=(Fo^2^+2Fc^2^)/3'
_refine_ls_weighting_scheme calc
_refine_ls_wR_factor_gt 0.0603
_refine_ls_wR_factor_ref 0.0622
_reflns_number_gt 309
_reflns_number_total 339
_reflns_threshold_expression 'I > 2\s(I)'
_cod_data_source_file br2262sup1.cif
_cod_data_source_block I
_cod_database_code 2241797
_shelx_space_group_comment
;
The symmetry employed for this shelxl refinement is uniquely defined
by the following loop, which should always be used as a source of
symmetry information in preference to the above space-group names.
They are only intended as comments.
;
_shelxl_version_number 2.014

loop_
_space_group_symop_operation_xyz
'x, y, z'
'-x+3/4, -y+3/4, z'
'-x+3/4, y, -z+3/4'
'x, -y+3/4, -z+3/4'
'x, y+1/2, z+1/2'
'-x+3/4, -y+5/4, z+1/2'
'-x+3/4, y+1/2, -z+5/4'
'x, -y+5/4, -z+5/4'
'x+1/2, y, z+1/2'
'-x+5/4, -y+3/4, z+1/2'
'-x+5/4, y, -z+5/4'
'x+1/2, -y+3/4, -z+5/4'
'x+1/2, y+1/2, z'
'-x+5/4, -y+5/4, z'
'-x+5/4, y+1/2, -z+3/4'
'x+1/2, -y+5/4, -z+3/4'
'-x, -y, -z'
'x-3/4, y-3/4, -z'
'x-3/4, -y, z-3/4'
'-x, y-3/4, z-3/4'
'-x, -y+1/2, -z+1/2'
'x-3/4, y-1/4, -z+1/2'
'x-3/4, -y+1/2, z-1/4'
'-x, y-1/4, z-1/4'
'-x+1/2, -y, -z+1/2'
'x-1/4, y-3/4, -z+1/2'
'x-1/4, -y, z-1/4'
'-x+1/2, y-3/4, z-1/4'
'-x+1/2, -y+1/2, -z'
'x-1/4, y-1/4, -z'
'x-1/4, -y+1/2, z-3/4'
'-x+1/2, y-1/4, z-3/4'

loop_
_atom_site_type_symbol
_atom_site_label
_atom_site_fract_x
_atom_site_fract_y
_atom_site_fract_z
_atom_site_U_iso_or_equiv
_atom_site_adp_type
_atom_site_calc_flag
_atom_site_occupancy
Bi Bi1 0.1250 0.1250 0.04615(2) 0.0064(2) Uani d 1
Bi Bi2 0.1250 0.45710(4) 0.1250 0.0066(2) Uani d 1
Ti Ti1 0.1250 0.1250 0.49898(10) 0.0050(4) Uani d 1

loop_
_atom_site_aniso_label
_atom_site_aniso_U_11
_atom_site_aniso_U_22
_atom_site_aniso_U_33
_atom_site_aniso_U_12
_atom_site_aniso_U_13
_atom_site_aniso_U_23
Bi1 0.0035(3) 0.0076(3) 0.0082(3) 0.00176(15) 0.000 0.000
Bi2 0.0058(3) 0.0080(3) 0.0060(3) 0.000 -0.00212(15) 0.000
Ti1 0.0039(9) 0.0060(9) 0.0051(8) 0.0005(8) 0.000 0.000

loop_
_atom_type_symbol
_atom_type_description
_atom_type_scat_dispersion_real
_atom_type_scat_dispersion_imag
_atom_type_scat_source
Ti Ti 0.2776 0.4457 'International Tables Vol C Tables 4.2.6.8 and 6.1.1.4'
Bi Bi -4.1077 10.2566 'International Tables Vol C Tables 4.2.6.8 and 6.1.1.4'

loop_
_exptl_crystal_face_index_h
_exptl_crystal_face_index_k
_exptl_crystal_face_index_l
_exptl_crystal_face_perp_dist
2.000 2.000 -1.000 0.03200
-2.000 -2.000 1.000 0.02400
2.000 2.000 1.000 0.02900
-2.000 -2.000 -1.000 0.02700
1.000 1.000 2.000 0.03100
-2.000 -1.000 -2.000 0.03200
-1.000 1.000 2.000 0.03700
-1.000 1.000 1.000 0.03500
-1.000 0.000 -1.000 0.03300
0.000 -1.000 -2.000 0.05800
2.000 -2.000 -1.000 0.00300
0.000 0.000 1.000 0.02600
0.000 0.000 -1.000 0.07700
0.000 1.000 0.000 0.03700
-2.000 2.000 -1.000 0.03000
0.000 1.000 -1.000 0.04100
-1.000 1.000 0.000 0.03200

loop_
_geom_angle_atom_site_label_1
_geom_angle_atom_site_label_2
_geom_angle_atom_site_label_3
_geom_angle_site_symmetry_1
_geom_angle_site_symmetry_3
_geom_angle
Ti1 Bi2 Bi1 21 13 100.12(2)
Bi1 Bi2 Bi1 7_554 29 100.174(6)
Bi2 Bi1 Bi2 13_445 30 100.175(5)
Bi1 Bi1 Ti1 29 3 100.237(12)
Bi1 Bi1 Bi2 29 2_455 101.056(6)
Bi1 Bi1 Bi2 17 13_545 101.056(7)
Bi2 Bi1 Bi2 13_445 13_545 102.459(10)
Bi1 Bi2 Bi1 7_554 7_454 102.460(10)
Bi1 Bi2 Bi1 13 13_455 102.460(11)
Bi2 Bi2 Bi1 2_455 29 102.596(8)
Bi2 Bi2 Bi1 14_455 29 103.120(6)
Ti1 Bi1 Bi1 9_554 17 103.83(2)
Bi1 Bi1 Bi2 29 13_545 103.916(6)
Bi2 Bi1 Bi2 2 14_445 104.912(8)
Ti1 Ti1 Bi1 17_556 3 105.95(7)
Ti1 Bi2 Bi2 23_655 2_455 106.077(14)
Ti1 Bi1 Bi1 21 17 106.29(3)
Bi1 Bi1 Ti1 11_454 25 106.58(4)
Ti1 Bi2 Bi2 21 14_455 106.753(12)
Ti1 Bi2 Bi2 15_455 2_455 106.976(10)
Ti1 Bi1 Bi1 9_454 11_454 107.69(4)
Bi1 Ti1 Bi1 9_455 3 108.14(5)
Ti1 Bi2 Ti1 15_455 5_554 109.61(4)
Ti1 Bi1 Ti1 9_454 25 111.026(7)
Bi1 Bi1 Bi1 17 29 117.32(2)
Ti1 Ti1 Bi1 17_556 9 117.43(3)
Ti1 Bi2 Bi1 23_655 29 118.70(2)
Bi2 Bi2 Bi2 2_455 2 119.12(2)
Ti1 Ti1 Bi2 17_556 10_455 119.48(9)
Bi2 Bi1 Ti1 13_545 25_455 119.656(11)
Bi2 Bi1 Ti1 29 3 119.910(14)
Bi2 Ti1 Ti1 21 29_556 120.13(9)
Ti1 Bi1 Ti1 21 3 120.34(3)
Bi1 Ti1 Bi1 21 3 120.34(3)
Ti1 Ti1 Bi1 29_556 25 120.39(3)
Bi2 Ti1 Bi2 22_655 10_455 120.391(4)
Bi2 Bi2 Bi2 2_455 14_455 120.438(12)
Bi1 Bi1 Bi1 11_454 17 121.338(11)
Ti1 Bi1 Ti1 9_454 23_655 121.44(3)
Ti1 Bi1 Ti1 25 23_655 121.95(3)
Bi2 Bi1 Ti1 . 25_455 122.061(9)
Bi1 Ti1 Bi1 9_455 25 122.154(4)
Bi1 Bi2 Bi1 7_554 13_455 124.135(12)
Bi2 Bi1 Bi2 2 30 124.499(6)
Bi2 Bi1 Bi2 30 14_445 124.958(7)
Ti1 Bi1 Ti1 3 25_455 129.41(3)
Bi1 Bi1 Ti1 29 25_455 129.73(2)
Ti1 Bi1 Ti1 23_655 25_455 130.440(11)
Bi2 Bi1 Bi2 2 13_445 130.889(12)
Bi2 Bi1 Bi2 14_445 . 131.685(13)
Bi1 Bi1 Ti1 17 3 131.728(9)
Bi2 Bi1 Ti1 30 23_655 135.259(12)
Bi2 Ti1 Bi1 10_455 25 135.68(5)
Bi2 Ti1 Bi1 21 9 135.83(5)
Bi2 Bi1 Ti1 29 23_655 136.209(11)
Ti1 Bi1 Ti1 9_554 25_455 138.917(11)
Bi1 Bi2 Bi1 7_454 29 141.173(9)
Bi2 Bi1 Bi2 13_545 30 141.174(9)
Ti1 Bi1 Ti1 9_454 3 143.52(2)
Bi1 Ti1 Bi1 9 9_455 144.62(7)
Ti1 Bi1 Ti1 9_454 9_554 144.63(7)
Ti1 Bi2 Ti1 21 23_655 146.49(2)
Ti1 Bi1 Ti1 25 21 146.84(7)
Bi1 Ti1 Bi1 25 21 146.84(7)
Ti1 Bi2 Ti1 21 15_455 146.946(8)
Bi2 Ti1 Bi2 21 10_455 146.946(8)
Ti1 Bi2 Bi1 21 7_554 149.23(2)
Ti1 Bi2 Bi1 15_455 29 149.475(16)
Ti1 Bi1 Bi2 9_454 2 150.350(13)
Ti1 Bi1 Bi2 21 13_545 151.051(14)
Ti1 Bi1 Bi2 21 14_445 151.659(13)
Bi1 Bi1 Bi2 17 2 152.907(6)
Bi1 Bi1 Bi2 29 14_445 153.267(4)
Bi1 Bi1 Bi2 11_454 30 153.380(4)
Bi2 Bi2 Bi1 2_455 7_554 155.439(6)
Bi1 Bi1 Ti1 17 23_655 158.113(19)
Bi2 Bi1 Ti1 30 3 161.981(11)
Bi2 Ti1 Bi1 21 3 162.533(7)
Bi2 Bi1 Ti1 2 25_455 165.35(2)
Ti1 Ti1 Ti1 29_556 17_556 178.47(15)
Ti1 Bi1 Ti1 9_454 25_455 30.870(13)
Bi2 Bi1 Ti1 13_445 25_455 34.47(2)
Ti1 Bi1 Ti1 3 23_655 34.877(3)
Bi1 Bi1 Ti1 17 25_455 35.089(15)
Bi1 Bi1 Ti1 11_454 3 35.832(14)
Bi2 Bi1 Ti1 2 23_655 36.352(10)
Bi2 Bi1 Ti1 . 23_655 36.426(10)
Bi1 Ti1 Bi1 9 3 36.48(2)
Bi1 Bi1 Ti1 11_454 23_655 36.775(14)
Bi2 Bi1 Ti1 2 3 37.501(10)
Bi2 Ti1 Bi1 10_455 3 48.51(2)
Bi1 Bi2 Bi1 7_554 13 49.109(12)
Ti1 Bi1 Bi2 25 14_445 49.72(3)
Ti1 Bi1 Bi2 9_454 30 50.23(3)
Ti1 Bi1 Bi2 25 13_545 50.37(3)
Ti1 Bi1 Bi2 21 30 51.27(3)
Ti1 Bi1 Bi2 9_554 2 51.93(3)
Ti1 Bi2 Bi1 21 29 52.331(19)
Ti1 Bi2 Bi1 15_455 7_554 52.441(7)
Ti1 Bi2 Bi1 5_554 29 53.148(19)
Bi2 Bi1 Bi2 30 29 53.241(9)
Bi2 Bi1 Bi2 13_445 14_445 53.310(6)
Ti1 Bi2 Bi1 23_655 7_554 53.901(6)
Ti1 Bi1 Bi1 25 17 54.737(17)
Ti1 Bi2 Bi2 15_455 14_455 54.81(2)
Ti1 Bi2 Bi2 21 2_455 55.32(2)
Bi1 Bi2 Bi1 13 29 55.502(6)
Bi2 Bi1 Bi2 2 13_545 55.865(12)
Ti1 Bi1 Bi1 9_454 17 56.289(16)
Ti1 Bi1 Ti1 9_554 25 57.847(3)
Ti1 Ti1 Bi2 29_556 10_455 59.07(5)
Ti1 Bi2 Ti1 23_655 15_455 59.609(4)
Ti1 Ti1 Bi1 17_556 25 60.113(19)
Bi2 Ti1 Ti1 22_655 29_556 61.32(5)
Ti1 Bi1 Ti1 3_455 23_655 61.418(6)
Bi1 Bi1 Bi2 29 30 61.757(12)
Ti1 Ti1 Bi1 29_556 9 62.04(2)
Bi2 Bi2 Bi1 14_455 7_554 62.067(6)
Bi2 Bi2 Bi1 14_455 13 62.067(6)
Bi1 Bi1 Bi2 17 14_445 62.132(6)
Bi1 Bi1 Bi2 29 2 62.742(7)
Bi1 Bi1 Bi2 17 30 62.826(12)
Bi2 Bi2 Bi1 2 29 63.380(4)
Bi2 Bi2 Bi1 2 7_554 64.221(7)
Bi2 Bi2 Bi1 2_455 13_455 64.221(7)
Bi1 Bi1 Bi2 11_454 2 65.444(6)
Bi1 Bi1 Bi2 11_454 14_445 65.843(6)
Bi2 Bi1 Ti1 14_445 25_455 67.048(12)
Ti1 Bi1 Ti1 27 25_455 68.10(3)
Bi2 Bi1 Ti1 30 25_455 68.52(2)
Bi1 Ti1 Bi1 9 25 68.975(7)
Ti1 Bi1 Ti1 3_455 25_455 69.162(10)
Bi2 Ti1 Bi2 21 22_655 69.36(4)
Bi2 Bi1 Ti1 2_455 25_455 69.407(12)
Bi2 Bi1 Ti1 2_455 23_655 69.516(7)
Bi2 Ti1 Bi2 10_455 5_545 70.39(4)
Bi2 Bi1 Ti1 14_445 3 70.622(7)
Bi2 Bi1 Ti1 13_545 23_655 71.591(8)
Ti1 Bi1 Ti1 3 3_455 71.66(3)
Bi1 Ti1 Bi1 3 3_455 71.66(3)
Ti1 Bi1 Ti1 9_554 3 71.85(5)
Ti1 Ti1 Bi1 29_556 3 72.76(6)
Ti1 Bi1 Ti1 23_655 27 73.55(3)
Bi2 Ti1 Bi1 5_545 25 75.584(18)
Bi2 Ti1 Bi1 10_455 9 75.62(3)
Bi2 Ti1 Bi1 21 25 75.73(3)
Bi2 Ti1 Bi1 22_655 25 77.12(3)
Bi2 Ti1 Bi1 22_655 9 77.437(16)
Bi1 Bi1 Ti1 29 23_655 84.563(17)
Ti1 Bi1 Ti1 25 25_455 85.661(13)
Ti1 Bi1 Ti1 21 23_655 85.87(4)
Ti1 Bi1 Ti1 25 3 87.57(2)
Bi1 Ti1 Bi1 25 3 87.57(2)
Bi2 Bi1 Bi2 2_455 30 87.936(5)
Ti1 Bi1 Ti1 9_554 23_655 88.00(2)
Ti1 Bi1 Ti1 21 25_455 88.706(13)
Bi1 Bi2 Bi1 13_455 29 92.064(5)
Bi2 Bi1 Ti1 29 25_455 93.35(2)
Ti1 Bi2 Bi1 5_554 7_554 93.992(16)
Ti1 Bi1 Bi2 21 2 95.236(16)
Ti1 Bi2 Bi1 23_655 13 95.410(14)
Ti1 Bi1 Bi2 9_554 30 95.54(4)
Ti1 Bi1 Bi2 25 30 96.63(4)
Bi2 Bi1 Ti1 13_445 3 96.863(15)
Ti1 Bi1 Bi2 9_454 14_445 97.142(14)
Bi2 Bi1 Ti1 13_445 23_655 98.027(15)
Ti1 Bi1 Bi2 25 2 98.391(15)
Bi2 Bi1 Ti1 14_445 23_655 98.570(15)
Bi2 Bi1 Bi2 29 14_445 99.134(9)
Bi1 Bi1 Ti1 11_454 25_455 99.91(2)

loop_
_geom_bond_atom_site_label_1
_geom_bond_atom_site_label_2
_geom_bond_site_symmetry_2
_geom_bond_distance
Ti1 Bi2 21 2.9382(16)
Ti1 Bi2 22_655 2.9382(16)
Ti1 Bi2 10_455 3.0051(16)
Ti1 Bi2 5_545 3.0051(16)
Ti1 Bi1 9 3.0257(6)
Ti1 Bi1 9_455 3.0257(6)
Ti1 Bi1 25 3.0825(6)
Ti1 Bi1 21 3.0825(6)
Ti1 Ti1 29_556 2.95460(15)
Ti1 Ti1 17_556 2.95460(15)
Bi1 Bi1 11_454 3.0730(8)
Bi1 Bi1 17 3.4589(4)
Bi1 Bi1 29 3.4589(4)
Bi2 Bi2 2_455 3.3435(4)
Bi2 Bi2 2 3.3435(4)
Bi2 Bi2 14_455 3.4639(8)
Bi1 Bi2 2 3.6974(3)
Bi1 Bi2 13_445 3.6974(3)
Bi1 Bi2 13_545 3.6974(3)
Bi1 Bi2 2_455 3.6974(3)
Bi1 Bi2 30 3.7309(4)
Bi1 Bi2 29 3.7309(4)
Bi1 Bi2 14_445 3.7546(4)
Bi1 Bi2 . 3.7546(4)
Bi1 Ti1 9_454 3.0257(6)
Bi1 Ti1 9_554 3.0257(6)
Bi1 Ti1 25 3.0825(6)
Bi1 Ti1 21 3.0825(6)
Bi1 Ti1 3 4.9243(16)
Bi1 Ti1 3_455 4.9243(16)
Bi1 Ti1 23_655 4.9348(16)
Bi1 Ti1 27 4.9348(16)
Bi1 Ti1 25_455 5.1110(4)
Bi2 Ti1 21 2.9382(16)
Bi2 Ti1 23_655 2.9382(16)
Bi2 Ti1 15_455 3.0051(16)
Bi2 Ti1 5_554 3.0051(16)
Bi2 Bi1 7_554 3.6974(3)
Bi2 Bi1 13 3.6974(3)
Bi2 Bi1 13_455 3.6974(3)
Bi2 Bi1 7_454 3.6974(3)
Bi2 Bi1 29 3.7310(4)
Ti1 Bi1 3 4.9242(16)
Ti1 Bi1 3_455 4.9242(16)

_cod_database_fobs_code 2241797
